data_7130991
loop_
_publ_author_name
'\<Cern\'a, Michaela'
'Seed, John A.'
'Garrido Fernandez, Sara'
'Janicke, Michael T.'
'Scott, Brian L.'
'Whitehead, George F. S.'
'Gaunt, Andrew J.'
'Goodwin, Conrad A. P.'

_publ_section_title
;
 Isostructural \s-hydrocarbyl phospholide complexes of uranium, neptunium,
 and plutonium
;
_journal_name_full 'Chemical Communications'
_journal_paper_doi 10.1039/D2CC04803E
_journal_year 2022
_chemical_formula_moiety 'C30 H38 K P2 Pr, C7 H8'
_chemical_formula_sum 'C37 H46 K P2 Pr'
_chemical_formula_weight 732.69
_space_group_crystal_system orthorhombic
_space_group_IT_number 33
_space_group_name_Hall 'P 2c -2n'
_space_group_name_H-M_alt 'P n a 21'
_atom_sites_solution_hydrogens geom
_audit_creation_date 2022-07-25
_audit_creation_method
;
Olex2 1.5
(compiled 2022.04.07 svn.rca3783a0 for OlexSys, GUI svn.r6498)
;
_audit_update_record
;
2022-07-28 deposited with the CCDC.	2022-10-28 downloaded from the CCDC.
;
_cell_angle_alpha 90
_cell_angle_beta 90
_cell_angle_gamma 90
_cell_formula_units_Z 4
_cell_length_a 23.40830(18)
_cell_length_b 10.04593(7)
_cell_length_c 14.80861(11)
_cell_measurement_reflns_used 24664
_cell_measurement_temperature 99.99(10)
_cell_measurement_theta_max 79.4760
_cell_measurement_theta_min 3.7760
_cell_volume 3482.37(4)
_computing_cell_refinement 'CrysAlisPro 1.171.42.54a (Rigaku OD, 2022)'
_computing_data_collection 'CrysAlisPro 1.171.42.54a (Rigaku OD, 2022)'
_computing_data_reduction 'CrysAlisPro 1.171.42.54a (Rigaku OD, 2022)'
_computing_molecular_graphics 'Olex2 1.5 (Dolomanov et al., 2009)'
_computing_publication_material 'Olex2 1.5 (Dolomanov et al., 2009)'
_computing_structure_refinement 'SHELXL 2018/3 (Sheldrick, 2015)'
_computing_structure_solution 'SHELXT  (Sheldrick, 2015)'
_diffrn_ambient_temperature 100.00(10)
_diffrn_detector_area_resol_mean 10.0000
_diffrn_detector_type HyPix
_diffrn_measured_fraction_theta_full 0.999
_diffrn_measured_fraction_theta_max 0.999
_diffrn_measurement_details
;
List of Runs (angles in degrees, time in seconds):

  # Type    Start    End  Width  t~exp~   \w     \q     \k     \f   Frames
#--------------------------------------------------------------------------
  1  \w   -120.00 -31.00   0.50    1.00    --  -47.55 -61.00  94.00  178
  2  \w    -63.00  19.00   0.50    1.00    --  -47.55  61.00-127.00  164
  3  \w     23.00  59.00   0.50    1.00    --   47.55 -61.00  94.00   72
  4  \w   -143.00-118.00   0.50    2.00    --  -91.75 -61.00  94.00   50
  5  \w    -69.00 -44.00   0.50    2.00    --  -91.75  61.00-127.00   50
  6  \w     97.00 178.00   0.50    2.00    --  113.25  61.00-127.00  162
  7  \w     42.00  68.00   0.50    2.00    --  113.25 -61.00  94.00   52
  8  \w    -17.00  27.00   0.50    1.00    --  -47.55  19.00   0.00   88
  9  \w   -107.00 -74.00   0.50    1.00    --  -47.55-125.00-120.00   66
 10  \w    -51.00 -26.00   0.50    2.00    --  -91.75  45.00  30.00   50
 11  \w    -51.00 -22.00   0.50    2.00    --  -91.75  45.00   0.00   58
 12  \w     42.00  71.00   0.50    2.00    --  113.25 -61.00 120.00   58
 13  \w     42.00  68.00   0.50    2.00    --  113.25 -61.00-120.00   52
 14  \w    101.00 160.00   0.50    2.00    --  113.25  30.00-180.00  118
 15  \w    139.00 174.00   0.50    2.00    --  113.25 125.00  90.00   70
 16  \w     42.00  67.00   0.50    2.00    --  113.25 -61.00 150.00   50
 17  \w     43.00  68.00   0.50    2.00    --  113.25 -61.00 -60.00   50
 18  \w     43.00  70.00   0.50    2.00    --  113.25 -61.00-180.00   54
 19  \w    103.00 178.00   0.50    2.00    --  113.25  45.00   0.00  150
 20  \w    100.00 129.00   0.50    2.00    --  113.25  15.00 -30.00   58
 21  \w    135.00 178.00   0.50    2.00    --  113.25  15.00 -30.00   86
 22  \w     43.00  68.00   0.50    2.00    --  113.25 -77.00-180.00   50
 23  \w    142.00 168.00   0.50    2.00    --  113.25  15.00 150.00   52
 24  \w    109.00 134.00   0.50    2.00    --  113.25  45.00 -90.00   50
 25  \w     96.00 135.00   0.50    2.00    --  113.25 125.00  90.00   78
 26  \w     75.00 100.00   0.50    2.00    --  113.25 -77.00 120.00   50
 27  \w     48.00  96.00   0.50    2.00    --  113.25 -77.00  90.00   96
 28  \w    102.00 154.00   0.50    2.00    --  113.25  30.00  60.00  104
 29  \w     46.00  71.00   0.50    2.00    --  113.25 -61.00-150.00   50
 30  \w     42.00  67.00   0.50    2.00    --  113.25 -61.00 -90.00   50
 31  \w     60.00  85.00   0.50    2.00    --  113.25-125.00 -90.00   50
 32  \w     46.00  72.00   0.50    2.00    --  113.25 -77.00   0.00   52
 33  \w     80.00 105.00   0.50    2.00    --  113.25 -77.00   0.00   50
 34  \w     78.00 103.00   0.50    2.00    --  113.25 -77.00-120.00   50
 35  \w     51.00 104.00   0.50    2.00    --  113.25 -77.00  30.00  106
 36  \w     43.00  69.00   0.50    2.00    --  113.25-125.00-120.00   52
 37  \w     73.00 111.00   0.50    2.00    --  113.25-125.00-120.00   76
 38  \w    112.00 138.00   0.50    2.00    --  113.25  15.00 150.00   52
 39  \w     45.00  70.00   0.50    2.00    --  113.25 -61.00  30.00   50
 40  \w    111.00 139.00   0.50    2.00    --  113.25  77.00 -30.00   56
 41  \w     48.00 102.00   0.50    2.00    --  113.25-125.00 120.00  108
 42  \w     54.00  80.00   0.50    2.00    --  113.25 -94.00  30.00   52
;
_diffrn_measurement_device 'four-circle diffractometer'
_diffrn_measurement_device_type 'XtaLAB Synergy, Dualflex, HyPix'
_diffrn_measurement_method '\w scans'
_diffrn_radiation_type CuK\a
_diffrn_radiation_wavelength 1.54184
_diffrn_reflns_av_R_equivalents 0.0315
_diffrn_reflns_av_unetI/netI 0.0215
_diffrn_reflns_Laue_measured_fraction_full 0.999
_diffrn_reflns_Laue_measured_fraction_max 0.999
_diffrn_reflns_limit_h_max 28
_diffrn_reflns_limit_h_min -28
_diffrn_reflns_limit_k_max 12
_diffrn_reflns_limit_k_min -12
_diffrn_reflns_limit_l_max 17
_diffrn_reflns_limit_l_min -18
_diffrn_reflns_number 31776
_diffrn_reflns_point_group_measured_fraction_full 0.933
_diffrn_reflns_point_group_measured_fraction_max 0.934
_diffrn_reflns_theta_full 67.684
_diffrn_reflns_theta_max 70.067
_diffrn_reflns_theta_min 3.777
_exptl_absorpt_coefficient_mu 12.832
_exptl_absorpt_correction_T_max 1.000
_exptl_absorpt_correction_T_min 0.619
_exptl_absorpt_correction_type gaussian
_exptl_absorpt_process_details
;
CrysAlisPro 1.171.42.54a (Rigaku Oxford Diffraction, 2022)
Numerical absorption correction based on gaussian integration over
a multifaceted crystal model
Empirical absorption correction using spherical harmonics,
implemented in SCALE3 ABSPACK scaling algorithm.
;
_exptl_crystal_colour 'clear orange'
_exptl_crystal_colour_lustre clear
_exptl_crystal_colour_primary orange
_exptl_crystal_density_diffrn 1.398
_exptl_crystal_description plate
_exptl_crystal_F_000 1504
_exptl_crystal_preparation 'By MC.'
_exptl_crystal_recrystallization_method 'From toluene.'
_exptl_crystal_size_max 0.178
_exptl_crystal_size_mid 0.117
_exptl_crystal_size_min 0.03
_refine_diff_density_max 1.299
_refine_diff_density_min -0.940
_refine_diff_density_rms 0.062
_refine_ls_abs_structure_details
;
 Refined as an inversion twin.
;
_refine_ls_abs_structure_Flack 0.372(5)
_refine_ls_extinction_method none
_refine_ls_goodness_of_fit_ref 1.052
_refine_ls_hydrogen_treatment constr
_refine_ls_matrix_type full
_refine_ls_number_parameters 445
_refine_ls_number_reflns 6169
_refine_ls_number_restraints 385
_refine_ls_restrained_S_all 1.023
_refine_ls_R_factor_all 0.0305
_refine_ls_R_factor_gt 0.0303
_refine_ls_shift/su_max 0.003
_refine_ls_shift/su_mean 0.000
_refine_ls_structure_factor_coef Fsqd
_refine_ls_weighting_details 'w=1/[\s^2^(Fo^2^)+(0.0625P)^2^+1.2232P] where P=(Fo^2^+2Fc^2^)/3'
_refine_ls_weighting_scheme calc
_refine_ls_wR_factor_gt 0.0794
_refine_ls_wR_factor_ref 0.0797
_reflns_Friedel_coverage 0.794
_reflns_Friedel_fraction_full 0.860
_reflns_Friedel_fraction_max 0.862
_reflns_number_gt 6106
_reflns_number_total 6169
_reflns_threshold_expression 'I > 2\s(I)'
_cod_data_source_file d2cc04803e2.cif
_cod_data_source_block ccapg6
_cod_database_code 7130991
_manchester_internal_validation_user GFSW
_shelx_shelxl_version_number 2018/3
_shelx_space_group_comment
;
The symmetry employed for this shelxl refinement is uniquely defined
by the following loop, which should always be used as a source of
symmetry information in preference to the above space-group names.
They are only intended as comments.
;
_shelx_estimated_absorpt_t_max 0.699
_shelx_estimated_absorpt_t_min 0.208
_olex2_refinement_description
;
1. Twinned data refinement
 Scales: 0.62838
 0.37162
2. Restrained distances
 C36B-C35B \\sim C35B-C34B \\sim C34B-C33B \\sim C33B-C32B \\sim C37B-C32B
\\sim C37B-C36B \\sim C33A-
 C32A \\sim C37A-C32A \\sim C37A-C36A \\sim C36A-C35A \\sim C34A-C35A \\sim
C34A-C33A
 with sigma of 0.02
3. Uiso/Uaniso restraints and constraints
C31A \\sim C32A \\sim C33A \\sim C34A \\sim C35A \\sim C36A \\sim C37A \\sim
C31B \\sim C32B \\sim C33B \\sim C34B \\sim C35B \\sim C36B \\sim C37B: within
2A with sigma of 0.04 and sigma for terminal atoms of 0.08 within 2A
4. Rigid body (RIGU) restrains
 C31A, C32A, C33A, C34A, C35A, C36A, C37A, C31B, C32B, C33B, C34B, C35B, C36B,
 C37B
 with sigma for 1-2 distances of 0.004 and sigma for 1-3 distances of 0.004
5. Others
 Sof(C31B)=Sof(H31D)=Sof(H31E)=Sof(H31F)=Sof(C32B)=Sof(C33B)=Sof(H33B)=
 Sof(C34B)=Sof(H34B)=Sof(C35B)=Sof(H35B)=Sof(C36B)=Sof(H36B)=Sof(C37B)=
 Sof(H37B)=1-FVAR(1)
 Sof(C31A)=Sof(H31A)=Sof(H31B)=Sof(H31C)=Sof(C32A)=Sof(C33A)=Sof(H33A)=
 Sof(C34A)=Sof(H34A)=Sof(C35A)=Sof(H35A)=Sof(C36A)=Sof(H36A)=Sof(C37A)=
 Sof(H37A)=FVAR(1)
6.a Secondary CH2 refined with riding coordinates:
 C17(H17A,H17B), C24(H24A,H24B)
6.b Aromatic/amide H refined with riding coordinates:
 C19(H19), C20(H20), C21(H21), C22(H22), C23(H23), C26(H26), C27(H27),
 C28(H28), C29(H29), C30(H30), C33A(H33A), C34A(H34A), C35A(H35A), C36A(H36A),
 C37A(H37A), C33B(H33B), C34B(H34B), C35B(H35B), C36B(H36B), C37B(H37B)
6.c Idealised Me refined as rotating group:
 C5(H5A,H5B,H5C), C6(H6A,H6B,H6C), C7(H7A,H7B,H7C), C8(H8A,H8B,H8C), C13(H13A,
 H13B,H13C), C14(H14A,H14B,H14C), C15(H15A,H15B,H15C), C16(H16A,H16B,H16C),
 C31A(H31A,H31B,H31C), C31B(H31D,H31E,H31F)
;
_olex2_exptl_crystal_mounting_method 'From fomblin on a microscope slide, on to a micromount.'
_olex2_submission_special_instructions 'No special instructions were received'
_oxdiff_exptl_absorpt_empirical_details
;
Empirical correction (ABSPACK) includes:
- Absorption correction using spherical harmonics
- Frame scaling
;

loop_
_space_group_symop_operation_xyz
'x, y, z'
'-x, -y, z+1/2'
'x+1/2, -y+1/2, z'
'-x+1/2, y+1/2, z+1/2'

loop_
_atom_site_label
_atom_site_type_symbol
_atom_site_fract_x
_atom_site_fract_y
_atom_site_fract_z
_atom_site_U_iso_or_equiv
_atom_site_adp_type
_atom_site_occupancy
_atom_site_site_symmetry_order
_atom_site_calc_flag
_atom_site_refinement_flags_posn
_atom_site_refinement_flags_adp
_atom_site_refinement_flags_occupancy
_atom_site_disorder_assembly
_atom_site_disorder_group
Pr1 Pr 0.60007(2) 0.31679(2) 0.50347(4) 0.01498(10) Uani 1 1 d . . . . .
K1 K 0.77918(4) 0.46805(10) 0.49707(9) 0.0296(2) Uani 1 1 d . . . . .
P1 P 0.47788(4) 0.23820(9) 0.50533(11) 0.0215(2) Uani 1 1 d . . . . .
P2 P 0.64915(5) 0.59111(11) 0.52539(9) 0.0262(3) Uani 1 1 d . . . . .
C1 C 0.5154(2) 0.1602(6) 0.5942(4) 0.0190(11) Uani 1 1 d . . . . .
C2 C 0.5526(3) 0.0604(5) 0.5616(4) 0.0201(11) Uani 1 1 d . . . . .
C3 C 0.5526(3) 0.0511(5) 0.4668(4) 0.0219(12) Uani 1 1 d . . . . .
C4 C 0.5156(2) 0.1415(6) 0.4256(4) 0.0214(11) Uani 1 1 d . . . . .
C5 C 0.5060(3) 0.1893(6) 0.6926(5) 0.0301(15) Uani 1 1 d . . . . .
H5A H 0.481434 0.267736 0.698772 0.045 Uiso 1 1 calc R U . . .
H5B H 0.542818 0.206406 0.721851 0.045 Uiso 1 1 calc R U . . .
H5C H 0.487560 0.112608 0.721359 0.045 Uiso 1 1 calc R U . . .
C6 C 0.5826(3) -0.0381(6) 0.6222(4) 0.0295(13) Uani 1 1 d . . . . .
H6A H 0.585104 -0.001615 0.683463 0.044 Uiso 1 1 calc R U . . .
H6B H 0.621130 -0.054885 0.599025 0.044 Uiso 1 1 calc R U . . .
H6C H 0.561020 -0.121659 0.623484 0.044 Uiso 1 1 calc R U . . .
C7 C 0.5859(3) -0.0546(6) 0.4169(4) 0.0291(13) Uani 1 1 d . . . . .
H7A H 0.625881 -0.052772 0.436726 0.044 Uiso 1 1 calc R U . . .
H7B H 0.584095 -0.037330 0.351838 0.044 Uiso 1 1 calc R U . . .
H7C H 0.569510 -0.142319 0.429777 0.044 Uiso 1 1 calc R U . . .
C8 C 0.5054(3) 0.1529(7) 0.3257(4) 0.0303(13) Uani 1 1 d . . . . .
H8A H 0.541770 0.144741 0.293555 0.045 Uiso 1 1 calc R U . . .
H8B H 0.488135 0.239589 0.312279 0.045 Uiso 1 1 calc R U . . .
H8C H 0.479474 0.081825 0.306200 0.045 Uiso 1 1 calc R U . . .
C9 C 0.5933(2) 0.5624(6) 0.6027(5) 0.0247(13) Uani 1 1 d . . . . .
C10 C 0.5402(3) 0.5547(5) 0.5593(4) 0.0227(12) Uani 1 1 d . . . . .
C11 C 0.5444(3) 0.5651(6) 0.4633(4) 0.0238(12) Uani 1 1 d . . . . .
C12 C 0.6009(2) 0.5860(6) 0.4349(4) 0.0249(13) Uani 1 1 d . . . . .
C13 C 0.5992(3) 0.5601(7) 0.7039(5) 0.0372(15) Uani 1 1 d . . . . .
H13A H 0.638326 0.584705 0.720635 0.056 Uiso 1 1 calc R U . . .
H13B H 0.590863 0.470361 0.726354 0.056 Uiso 1 1 calc R U . . .
H13C H 0.572332 0.623565 0.730695 0.056 Uiso 1 1 calc R U . . .
C14 C 0.4846(3) 0.5506(6) 0.6109(4) 0.0305(14) Uani 1 1 d . . . . .
H14A H 0.487410 0.485199 0.659762 0.046 Uiso 1 1 calc R U . . .
H14B H 0.453528 0.525245 0.569916 0.046 Uiso 1 1 calc R U . . .
H14C H 0.476655 0.638698 0.636390 0.046 Uiso 1 1 calc R U . . .
C15 C 0.4938(3) 0.5690(7) 0.3997(5) 0.0329(14) Uani 1 1 d . . . . .
H15A H 0.460145 0.532022 0.430056 0.049 Uiso 1 1 calc R U . . .
H15B H 0.502346 0.516150 0.345720 0.049 Uiso 1 1 calc R U . . .
H15C H 0.486107 0.661313 0.382081 0.049 Uiso 1 1 calc R U . . .
C16 C 0.6171(3) 0.6147(6) 0.3379(4) 0.0343(12) Uani 1 1 d . . . . .
H16A H 0.604547 0.540902 0.299425 0.051 Uiso 1 1 calc R U . . .
H16B H 0.658610 0.624555 0.333412 0.051 Uiso 1 1 calc R U . . .
H16C H 0.598521 0.697151 0.318203 0.051 Uiso 1 1 calc R U . . .
C17 C 0.6466(2) 0.2661(6) 0.3484(4) 0.0286(12) Uani 1 1 d . . . . .
H17A H 0.638078 0.172388 0.332893 0.034 Uiso 1 1 calc R U . . .
H17B H 0.627717 0.322662 0.302531 0.034 Uiso 1 1 calc R U . . .
C18 C 0.7085(2) 0.2857(6) 0.3402(4) 0.0264(12) Uani 1 1 d . . . . .
C19 C 0.7479(3) 0.2013(6) 0.3817(5) 0.0360(14) Uani 1 1 d . . . . .
H19 H 0.734047 0.128029 0.415807 0.043 Uiso 1 1 calc R U . . .
C20 C 0.8069(3) 0.2199(8) 0.3750(5) 0.0402(15) Uani 1 1 d . . . . .
H20 H 0.832206 0.158557 0.402926 0.048 Uiso 1 1 calc R U . . .
C21 C 0.8284(4) 0.3278(7) 0.3278(6) 0.0438(18) Uani 1 1 d . . . . .
H21 H 0.868423 0.342295 0.324101 0.053 Uiso 1 1 calc R U . . .
C22 C 0.7902(3) 0.4150(7) 0.2856(5) 0.0364(14) Uani 1 1 d . . . . .
H22 H 0.804399 0.489044 0.252549 0.044 Uiso 1 1 calc R U . . .
C23 C 0.7323(3) 0.3941(6) 0.2916(4) 0.0284(12) Uani 1 1 d . . . . .
H23 H 0.707278 0.454594 0.262200 0.034 Uiso 1 1 calc R U . . .
C24 C 0.6693(3) 0.2357(6) 0.6291(4) 0.0327(12) Uani 1 1 d . . . . .
H24A H 0.648774 0.251874 0.686441 0.039 Uiso 1 1 calc R U . . .
H24B H 0.670961 0.137753 0.621943 0.039 Uiso 1 1 calc R U . . .
C25 C 0.7280(2) 0.2761(7) 0.6466(4) 0.0269(12) Uani 1 1 d . . . . .
C26 C 0.7425(2) 0.3949(7) 0.6935(4) 0.0302(12) Uani 1 1 d . . . . .
H26 H 0.712785 0.449092 0.717172 0.036 Uiso 1 1 calc R U . . .
C27 C 0.7992(3) 0.4341(8) 0.7057(4) 0.0366(15) Uani 1 1 d . . . . .
H27 H 0.807399 0.512941 0.738650 0.044 Uiso 1 1 calc R U . . .
C28 C 0.8431(3) 0.3601(8) 0.6705(5) 0.0393(15) Uani 1 1 d . . . . .
H28 H 0.881570 0.389004 0.676950 0.047 Uiso 1 1 calc R U . . .
C29 C 0.8307(3) 0.2429(7) 0.6256(4) 0.0378(15) Uani 1 1 d . . . . .
H29 H 0.860988 0.190248 0.602006 0.045 Uiso 1 1 calc R U . . .
C30 C 0.7749(3) 0.2014(7) 0.6145(5) 0.0341(14) Uani 1 1 d . . . . .
H30 H 0.767771 0.119631 0.584257 0.041 Uiso 1 1 calc R U . . .
C31A C 0.9343(5) 0.6318(9) 0.5476(8) 0.041(2) Uani 0.681(13) 1 d . U P A 1
H31A H 0.966287 0.690745 0.532559 0.061 Uiso 0.681(13) 1 calc R U P A 1
H31B H 0.939957 0.545200 0.518500 0.061 Uiso 0.681(13) 1 calc R U P A 1
H31C H 0.932469 0.619850 0.613231 0.061 Uiso 0.681(13) 1 calc R U P A 1
C32A C 0.8797(4) 0.6923(6) 0.5149(7) 0.026(2) Uani 0.681(13) 1 d D U P A 1
C33A C 0.8678(6) 0.6915(13) 0.4234(8) 0.029(2) Uani 0.681(13) 1 d D U P A 1
H33A H 0.894146 0.652544 0.382386 0.035 Uiso 0.681(13) 1 calc R U P A 1
C34A C 0.8175(5) 0.7473(10) 0.3914(7) 0.035(2) Uani 0.681(13) 1 d D U P A 1
H34A H 0.809753 0.747521 0.328419 0.043 Uiso 0.681(13) 1 calc R U P A 1
C35A C 0.7788(6) 0.8023(12) 0.4503(8) 0.039(3) Uani 0.681(13) 1 d D U P A 1
H35A H 0.744803 0.842141 0.428100 0.047 Uiso 0.681(13) 1 calc R U P A 1
C36A C 0.7896(5) 0.7996(10) 0.5421(8) 0.040(3) Uani 0.681(13) 1 d D U P A 1
H36A H 0.762045 0.833540 0.583299 0.048 Uiso 0.681(13) 1 calc R U P A 1
C37A C 0.8408(8) 0.747(3) 0.5743(9) 0.032(3) Uani 0.681(13) 1 d D U P A 1
H37A H 0.848995 0.748937 0.637115 0.038 Uiso 0.681(13) 1 calc R U P A 1
C31B C 0.7634(13) 0.853(3) 0.462(2) 0.055(7) Uani 0.319(13) 1 d . U P A 2
H31D H 0.743845 0.871308 0.519251 0.082 Uiso 0.319(13) 1 calc R U P A 2
H31E H 0.737196 0.806802 0.421000 0.082 Uiso 0.319(13) 1 calc R U P A 2
H31F H 0.775673 0.936943 0.434606 0.082 Uiso 0.319(13) 1 calc R U P A 2
C32B C 0.8145(8) 0.7669(17) 0.4794(12) 0.034(4) Uani 0.319(13) 1 d D U P A 2
C33B C 0.829(2) 0.743(6) 0.5682(19) 0.040(8) Uani 0.319(13) 1 d D U P A 2
H33B H 0.807450 0.778289 0.616712 0.048 Uiso 0.319(13) 1 calc R U P A 2
C34B C 0.8771(9) 0.666(2) 0.5836(18) 0.042(5) Uani 0.319(13) 1 d D U P A 2
H34B H 0.889644 0.650437 0.643711 0.051 Uiso 0.319(13) 1 calc R U P A 2
C35B C 0.9066(8) 0.6103(17) 0.5127(15) 0.039(4) Uani 0.319(13) 1 d D U P A 2
H35B H 0.938207 0.553910 0.525030 0.046 Uiso 0.319(13) 1 calc R U P A 2
C36B C 0.8916(11) 0.634(3) 0.4242(16) 0.041(5) Uani 0.319(13) 1 d D U P A 2
H36B H 0.912846 0.597294 0.375645 0.049 Uiso 0.319(13) 1 calc R U P A 2
C37B C 0.8444(12) 0.714(3) 0.4085(16) 0.033(5) Uani 0.319(13) 1 d D U P A 2
H37B H 0.832787 0.732781 0.348361 0.039 Uiso 0.319(13) 1 calc R U P A 2

loop_
_atom_site_aniso_label
_atom_site_aniso_U_11
_atom_site_aniso_U_22
_atom_site_aniso_U_33
_atom_site_aniso_U_23
_atom_site_aniso_U_13
_atom_site_aniso_U_12
Pr1 0.01752(14) 0.01295(14) 0.01446(15) -0.00046(12) 0.00005(12) 0.00109(6)
K1 0.0286(4) 0.0381(5) 0.0221(5) -0.0007(5) 0.0029(6) -0.0095(4)
P1 0.0184(4) 0.0194(5) 0.0267(5) -0.0014(6) -0.0010(6) 0.0012(3)
P2 0.0278(6) 0.0178(5) 0.0329(9) -0.0035(5) 0.0001(5) -0.0043(4)
C1 0.018(2) 0.019(2) 0.020(3) 0.0004(19) 0.000(2) -0.002(2)
C2 0.021(3) 0.019(2) 0.020(2) 0.0025(18) -0.003(2) -0.0044(19)
C3 0.027(3) 0.013(2) 0.026(3) -0.0016(18) 0.001(2) 0.0004(19)
C4 0.026(3) 0.019(2) 0.019(3) -0.002(2) -0.005(2) -0.006(2)
C5 0.032(3) 0.038(4) 0.020(3) -0.001(2) 0.009(2) -0.002(2)
C6 0.036(3) 0.024(3) 0.029(3) 0.009(2) -0.001(3) 0.002(2)
C7 0.037(3) 0.018(3) 0.033(3) -0.002(2) 0.003(3) 0.000(2)
C8 0.038(3) 0.030(3) 0.023(3) -0.002(3) -0.010(2) -0.001(3)
C9 0.032(3) 0.017(3) 0.025(3) -0.006(2) -0.002(2) 0.0048(19)
C10 0.031(3) 0.016(2) 0.022(3) -0.0039(19) -0.001(2) 0.008(2)
C11 0.029(3) 0.017(2) 0.025(3) 0.0002(19) -0.004(2) 0.004(2)
C12 0.036(3) 0.017(3) 0.022(3) 0.002(2) 0.0050(19) 0.0042(18)
C13 0.045(4) 0.043(4) 0.023(3) -0.013(3) -0.003(2) 0.010(2)
C14 0.033(3) 0.031(3) 0.027(3) -0.006(2) 0.007(2) 0.009(2)
C15 0.037(3) 0.029(3) 0.032(3) 0.004(2) -0.008(3) 0.011(2)
C16 0.049(3) 0.024(3) 0.029(3) 0.009(2) 0.008(3) 0.006(2)
C17 0.035(3) 0.025(3) 0.027(3) -0.004(2) 0.008(2) -0.005(2)
C18 0.032(3) 0.028(2) 0.019(3) -0.007(2) 0.008(2) -0.002(2)
C19 0.047(4) 0.034(3) 0.027(3) -0.003(2) 0.007(3) 0.000(3)
C20 0.038(4) 0.048(4) 0.035(4) -0.003(3) 0.001(3) 0.008(3)
C21 0.033(4) 0.055(5) 0.044(4) -0.010(3) 0.011(3) -0.002(3)
C22 0.037(3) 0.039(3) 0.033(4) -0.002(3) 0.014(3) -0.006(3)
C23 0.034(3) 0.028(3) 0.022(3) -0.003(2) 0.011(2) -0.004(2)
C24 0.028(3) 0.039(3) 0.031(3) 0.012(2) -0.010(2) -0.005(2)
C25 0.024(3) 0.035(3) 0.022(3) 0.008(2) -0.004(2) -0.003(2)
C26 0.026(3) 0.043(3) 0.022(3) 0.001(2) 0.000(2) 0.000(2)
C27 0.033(3) 0.053(4) 0.024(3) 0.001(3) -0.007(2) -0.009(3)
C28 0.022(3) 0.067(5) 0.029(3) 0.007(3) -0.009(2) -0.006(3)
C29 0.025(3) 0.057(4) 0.031(3) 0.014(3) 0.001(3) 0.011(3)
C30 0.045(4) 0.034(3) 0.024(3) 0.006(2) -0.004(3) 0.006(3)
C31A 0.032(5) 0.027(5) 0.063(6) 0.001(4) -0.009(5) 0.001(4)
C32A 0.029(4) 0.019(3) 0.031(5) 0.002(3) -0.004(4) -0.006(3)
C33A 0.029(7) 0.025(6) 0.033(5) 0.004(4) 0.003(4) -0.004(5)
C34A 0.038(5) 0.034(5) 0.034(5) 0.008(4) -0.008(4) -0.008(4)
C35A 0.038(6) 0.024(6) 0.056(6) 0.008(5) -0.006(5) 0.005(4)
C36A 0.037(6) 0.033(5) 0.050(5) -0.006(4) 0.005(4) -0.002(4)
C37A 0.040(8) 0.025(7) 0.030(5) -0.007(4) 0.001(4) -0.008(6)
C31B 0.046(12) 0.028(13) 0.090(19) 0.018(12) -0.004(11) 0.005(9)
C32B 0.027(8) 0.018(7) 0.057(9) 0.007(6) -0.005(7) -0.003(6)
C33B 0.044(15) 0.027(14) 0.048(10) -0.004(10) -0.003(9) -0.005(12)
C34B 0.038(10) 0.035(10) 0.054(10) -0.001(8) -0.019(8) -0.014(8)
C35B 0.022(8) 0.022(8) 0.072(10) 0.011(9) -0.010(9) 0.002(6)
C36B 0.036(11) 0.026(12) 0.062(10) 0.004(9) 0.006(8) 0.005(8)
C37B 0.034(14) 0.024(10) 0.040(10) 0.013(8) -0.008(9) -0.001(9)

loop_
_atom_type_symbol
_atom_type_description
_atom_type_scat_dispersion_real
_atom_type_scat_dispersion_imag
_atom_type_scat_source
C C 0.0181 0.0091 'International Tables Vol C Tables 4.2.6.8 and 6.1.1.4'
H H 0.0000 0.0000 'International Tables Vol C Tables 4.2.6.8 and 6.1.1.4'
K K 0.3868 1.0657 'International Tables Vol C Tables 4.2.6.8 and 6.1.1.4'
P P 0.2955 0.4335 'International Tables Vol C Tables 4.2.6.8 and 6.1.1.4'
Pr Pr -2.4164 10.2820 'International Tables Vol C Tables 4.2.6.8 and 6.1.1.4'

loop_
_exptl_crystal_face_index_h
_exptl_crystal_face_index_k
_exptl_crystal_face_index_l
_exptl_crystal_face_perp_dist
-1 0 0 0.0548
1 0 0 0.0548
-1 1 -2 0.0723
1 -1 2 0.0723
-1 2 2 0.0150
1 -2 -2 0.0150

loop_
_geom_angle_atom_site_label_1
_geom_angle_atom_site_label_2
_geom_angle_atom_site_label_3
_geom_angle
_geom_angle_site_symmetry_1
_geom_angle_site_symmetry_3
_geom_angle_publ_flag
P1 Pr1 P2 127.73(3) . . ?
C1 Pr1 P1 35.21(12) . . ?
C1 Pr1 P2 135.87(12) . . ?
C1 Pr1 C2 28.15(16) . . ?
C1 Pr1 C3 47.69(16) . . ?
C1 Pr1 C4 51.60(14) . . ?
C1 Pr1 C9 101.15(17) . . ?
C1 Pr1 C10 89.11(17) . . ?
C1 Pr1 C11 105.08(17) . . ?
C1 Pr1 C12 133.12(15) . . ?
C2 Pr1 P1 53.03(12) . . ?
C2 Pr1 P2 156.72(11) . . ?
C2 Pr1 C3 27.71(15) . . ?
C3 Pr1 P1 52.84(12) . . ?
C3 Pr1 P2 175.58(12) . . ?
C4 Pr1 P1 35.06(12) . . ?
C4 Pr1 P2 149.84(12) . . ?
C4 Pr1 C2 47.36(16) . . ?
C4 Pr1 C3 27.66(17) . . ?
C4 Pr1 C10 106.63(17) . . ?
C4 Pr1 C12 115.77(17) . . ?
C9 Pr1 P1 99.81(12) . . ?
C9 Pr1 P2 34.79(13) . . ?
C9 Pr1 C2 125.60(18) . . ?
C9 Pr1 C3 148.39(17) . . ?
C9 Pr1 C4 133.58(16) . . ?
C9 Pr1 C10 28.13(17) . . ?
C9 Pr1 C12 51.5(2) . . ?
C10 Pr1 P1 75.52(13) . . ?
C10 Pr1 P2 52.85(13) . . ?
C10 Pr1 C2 117.25(18) . . ?
C10 Pr1 C3 128.27(17) . . ?
C11 Pr1 P1 78.24(13) . . ?
C11 Pr1 P2 53.11(13) . . ?
C11 Pr1 C2 130.57(16) . . ?
C11 Pr1 C3 125.28(19) . . ?
C11 Pr1 C4 97.84(17) . . ?
C11 Pr1 C9 48.44(17) . . ?
C11 Pr1 C10 28.68(15) . . ?
C11 Pr1 C12 28.15(17) . . ?
C12 Pr1 P1 104.98(11) . . ?
C12 Pr1 P2 34.58(13) . . ?
C12 Pr1 C2 158.01(16) . . ?
C12 Pr1 C3 141.89(17) . . ?
C12 Pr1 C10 47.93(16) . . ?
C17 Pr1 P1 111.18(13) . . ?
C17 Pr1 P2 96.60(12) . . ?
C17 Pr1 C1 126.77(16) . . ?
C17 Pr1 C2 104.30(17) . . ?
C17 Pr1 C3 79.48(16) . . ?
C17 Pr1 C4 79.31(16) . . ?
C17 Pr1 C9 130.10(18) . . ?
C17 Pr1 C10 128.27(18) . . ?
C17 Pr1 C11 100.23(19) . . ?
C17 Pr1 C12 82.50(18) . . ?
C17 Pr1 C24 108.1(2) . . ?
C24 Pr1 P1 120.75(14) . . ?
C24 Pr1 P2 88.38(14) . . ?
C24 Pr1 C1 85.60(18) . . ?
C24 Pr1 C2 75.58(17) . . ?
C24 Pr1 C3 94.78(18) . . ?
C24 Pr1 C4 121.44(17) . . ?
C24 Pr1 C9 86.4(2) . . ?
C24 Pr1 C10 110.9(2) . . ?
C24 Pr1 C11 134.63(19) . . ?
C24 Pr1 C12 122.78(18) . . ?
P2 K1 C18 80.79(10) . . ?
P2 K1 C23 84.02(11) . . ?
P2 K1 C34A 89.6(2) . . ?
P2 K1 C35A 70.0(2) . . ?
P2 K1 C36A 71.1(2) . . ?
P2 K1 C37A 92.3(2) . . ?
P2 K1 C35B 131.1(3) . . ?
C18 K1 C35A 112.9(2) . . ?
C18 K1 C36A 134.2(2) . . ?
C19 K1 P2 99.61(14) . . ?
C19 K1 C18 24.12(17) . . ?
C19 K1 C23 42.40(17) . . ?
C19 K1 C32A 140.4(2) . . ?
C19 K1 C34A 120.4(2) . . ?
C19 K1 C35A 134.3(3) . . ?
C19 K1 C36A 157.3(2) . . ?
C19 K1 C37A 164.1(3) . . ?
C19 K1 C34B 148.8(4) . . ?
C19 K1 C35B 126.3(4) . . ?
C19 K1 C36B 115.1(5) . . ?
C20 K1 P2 123.90(14) . . ?
C20 K1 C18 43.83(17) . . ?
C20 K1 C19 25.08(19) . . ?
C20 K1 C22 44.48(19) . . ?
C20 K1 C23 50.52(17) . . ?
C20 K1 C25 89.83(19) . . ?
C20 K1 C28 95.6(2) . . ?
C20 K1 C29 72.73(18) . . ?
C20 K1 C30 69.81(19) . . ?
C20 K1 C32A 116.4(2) . . ?
C20 K1 C33A 102.9(3) . . ?
C20 K1 C34A 110.0(2) . . ?
C20 K1 C35A 131.3(3) . . ?
C20 K1 C36A 150.8(3) . . ?
C20 K1 C37A 140.3(3) . . ?
C20 K1 C33B 143.4(7) . . ?
C20 K1 C34B 123.9(4) . . ?
C20 K1 C35B 101.3(4) . . ?
C20 K1 C36B 92.8(5) . . ?
C20 K1 C37B 106.3(4) . . ?
C21 K1 P2 127.88(17) . . ?
C21 K1 C18 51.76(18) . . ?
C21 K1 C19 44.41(18) . . ?
C21 K1 C20 25.6(2) . . ?
C21 K1 C22 25.7(2) . . ?
C21 K1 C23 43.9(2) . . ?
C21 K1 C25 115.4(2) . . ?
C21 K1 C26 138.6(2) . . ?
C21 K1 C27 133.7(2) . . ?
C21 K1 C28 109.0(2) . . ?
C21 K1 C29 91.1(2) . . ?
C21 K1 C30 94.1(2) . . ?
C21 K1 C32A 96.4(2) . . ?
C21 K1 C33A 78.8(3) . . ?
C21 K1 C34A 84.4(2) . . ?
C21 K1 C35A 106.4(3) . . ?
C21 K1 C36A 125.2(3) . . ?
C21 K1 C37A 119.7(3) . . ?
C21 K1 C32B 105.7(4) . . ?
C21 K1 C33B 121.7(8) . . ?
C21 K1 C34B 109.3(4) . . ?
C21 K1 C35B 85.3(4) . . ?
C21 K1 C36B 70.7(5) . . ?
C21 K1 C37B 80.9(4) . . ?
C22 K1 P2 105.15(14) . . ?
C22 K1 C18 43.60(16) . . ?
C22 K1 C19 50.65(18) . . ?
C22 K1 C23 24.29(17) . . ?
C22 K1 C29 115.88(19) . . ?
C22 K1 C30 113.40(19) . . ?
C22 K1 C32A 97.8(2) . . ?
C22 K1 C33A 74.5(2) . . ?
C22 K1 C34A 70.0(2) . . ?
C22 K1 C35A 88.0(3) . . ?
C22 K1 C36A 110.5(3) . . ?
C22 K1 C37A 116.1(3) . . ?
C22 K1 C34B 115.3(5) . . ?
C22 K1 C35B 93.9(4) . . ?
C22 K1 C36B 72.4(5) . . ?
C22 K1 C37B 71.8(5) . . ?
C23 K1 C18 24.41(14) . . ?
C23 K1 C34A 81.2(2) . . ?
C23 K1 C35A 91.9(2) . . ?
C23 K1 C36A 115.0(2) . . ?
C23 K1 C37A 129.9(3) . . ?
C25 K1 P2 77.96(12) . . ?
C25 K1 C18 88.02(14) . . ?
C25 K1 C19 77.38(18) . . ?
C25 K1 C22 127.95(18) . . ?
C25 K1 C23 112.28(16) . . ?
C25 K1 C29 45.24(16) . . ?
C25 K1 C30 25.62(18) . . ?
C25 K1 C32A 129.4(2) . . ?
C25 K1 C33A 153.7(2) . . ?
C25 K1 C34A 160.2(2) . . ?
C25 K1 C35A 137.4(2) . . ?
C25 K1 C36A 119.0(3) . . ?
C25 K1 C37A 115.6(3) . . ?
C25 K1 C33B 115.9(7) . . ?
C25 K1 C34B 111.0(5) . . ?
C25 K1 C35B 123.6(4) . . ?
C25 K1 C36B 146.9(4) . . ?
C25 K1 C37B 160.0(5) . . ?
C26 K1 P2 73.55(11) . . ?
C26 K1 C18 112.17(16) . . ?
C26 K1 C19 103.49(18) . . ?
C26 K1 C20 113.93(19) . . ?
C26 K1 C22 154.01(19) . . ?
C26 K1 C23 135.32(13) . . ?
C26 K1 C25 26.12(18) . . ?
C26 K1 C27 25.75(16) . . ?
C26 K1 C28 45.01(16) . . ?
C26 K1 C29 51.81(17) . . ?
C26 K1 C30 44.50(18) . . ?
C26 K1 C32A 106.6(2) . . ?
C26 K1 C33A 130.7(2) . . ?
C26 K1 C34A 135.2(2) . . ?
C26 K1 C35A 114.7(2) . . ?
C26 K1 C36A 93.8(2) . . ?
C26 K1 C37A 89.8(3) . . ?
C26 K1 C32B 112.1(3) . . ?
C26 K1 C33B 89.8(7) . . ?
C26 K1 C34B 88.3(5) . . ?
C26 K1 C35B 106.5(4) . . ?
C26 K1 C36B 130.1(4) . . ?
C26 K1 C37B 134.2(5) . . ?
C27 K1 P2 93.03(14) . . ?
C27 K1 C18 133.45(17) . . ?
C27 K1 C19 117.35(19) . . ?
C27 K1 C20 116.6(2) . . ?
C27 K1 C22 159.32(16) . . ?
C27 K1 C23 157.84(17) . . ?
C27 K1 C25 45.90(17) . . ?
C27 K1 C28 25.13(19) . . ?
C27 K1 C29 44.04(19) . . ?
C27 K1 C30 51.61(19) . . ?
C27 K1 C32A 83.6(2) . . ?
C27 K1 C33A 108.1(2) . . ?
C27 K1 C34A 120.8(2) . . ?
C27 K1 C35A 107.8(3) . . ?
C27 K1 C36A 84.4(3) . . ?
C27 K1 C37A 72.0(3) . . ?
C27 K1 C33B 73.4(6) . . ?
C27 K1 C34B 65.1(5) . . ?
C27 K1 C35B 81.0(4) . . ?
C27 K1 C36B 104.9(4) . . ?
C27 K1 C37B 114.6(5) . . ?
C28 K1 P2 117.38(14) . . ?
C28 K1 C18 127.01(19) . . ?
C28 K1 C19 104.5(2) . . ?
C28 K1 C22 134.6(2) . . ?
C28 K1 C23 145.48(19) . . ?
C28 K1 C25 53.40(16) . . ?
C28 K1 C29 25.1(2) . . ?
C28 K1 C30 44.44(19) . . ?
C28 K1 C32A 80.2(2) . . ?
C28 K1 C33A 102.0(3) . . ?
C28 K1 C34A 122.8(2) . . ?
C28 K1 C35A 120.0(3) . . ?
C28 K1 C36A 98.2(3) . . ?
C28 K1 C37A 78.8(3) . . ?
C28 K1 C33B 81.6(5) . . ?
C28 K1 C34B 64.0(5) . . ?
C28 K1 C35B 70.5(4) . . ?
C28 K1 C36B 93.5(4) . . ?
C28 K1 C37B 111.9(6) . . ?
C29 K1 P2 122.44(12) . . ?
C29 K1 C18 102.12(18) . . ?
C29 K1 C19 79.3(2) . . ?
C29 K1 C23 120.85(17) . . ?
C29 K1 C30 24.99(18) . . ?
C29 K1 C32A 99.7(2) . . ?
C29 K1 C33A 116.7(3) . . ?
C29 K1 C34A 140.7(2) . . ?
C29 K1 C35A 144.6(3) . . ?
C29 K1 C36A 123.3(2) . . ?
C29 K1 C37A 103.1(3) . . ?
C29 K1 C34B 86.1(5) . . ?
C29 K1 C35B 85.6(4) . . ?
C29 K1 C36B 104.6(4) . . ?
C30 K1 P2 102.42(14) . . ?
C30 K1 C18 84.52(17) . . ?
C30 K1 C19 65.75(17) . . ?
C30 K1 C23 107.52(17) . . ?
C30 K1 C32A 123.8(2) . . ?
C30 K1 C33A 141.5(3) . . ?
C30 K1 C34A 165.7(2) . . ?
C30 K1 C35A 158.6(3) . . ?
C30 K1 C36A 135.7(3) . . ?
C30 K1 C37A 121.9(3) . . ?
C30 K1 C34B 108.4(5) . . ?
C30 K1 C35B 110.6(4) . . ?
C30 K1 C36B 128.9(4) . . ?
C32A K1 P2 113.22(14) . . ?
C32A K1 C18 141.2(2) . . ?
C32A K1 C23 117.8(2) . . ?
C32A K1 C34A 42.7(3) . . ?
C32A K1 C35A 48.9(3) . . ?
C32A K1 C36A 42.2(2) . . ?
C32A K1 C37A 24.0(3) . . ?
C33A K1 P2 111.8(3) . . ?
C33A K1 C18 117.1(2) . . ?
C33A K1 C19 122.4(3) . . ?
C33A K1 C23 93.3(2) . . ?
C33A K1 C32A 24.5(2) . . ?
C33A K1 C34A 24.3(2) . . ?
C33A K1 C35A 42.0(3) . . ?
C33A K1 C36A 49.0(3) . . ?
C33A K1 C37A 42.4(3) . . ?
C34A K1 C18 105.3(2) . . ?
C34A K1 C35A 23.4(2) . . ?
C34A K1 C36A 41.4(3) . . ?
C34A K1 C37A 48.8(4) . . ?
C36A K1 C35A 23.3(2) . . ?
C37A K1 C18 153.6(3) . . ?
C37A K1 C35A 41.5(3) . . ?
C37A K1 C36A 23.8(2) . . ?
C32B K1 P2 84.0(4) . . ?
C32B K1 C18 126.2(4) . . ?
C32B K1 C19 143.6(3) . . ?
C32B K1 C20 131.2(4) . . ?
C32B K1 C22 93.3(3) . . ?
C32B K1 C23 103.0(4) . . ?
C32B K1 C25 138.0(3) . . ?
C32B K1 C27 98.5(4) . . ?
C32B K1 C28 105.8(4) . . ?
C32B K1 C29 129.1(4) . . ?
C32B K1 C30 149.2(4) . . ?
C32B K1 C33B 25.3(5) . . ?
C32B K1 C34B 43.0(6) . . ?
C32B K1 C35B 49.7(5) . . ?
C32B K1 C36B 43.5(5) . . ?
C32B K1 C37B 25.0(4) . . ?
C33B K1 P2 88.4(6) . . ?
C33B K1 C18 151.2(5) . . ?
C33B K1 C19 165.9(8) . . ?
C33B K1 C22 116.2(7) . . ?
C33B K1 C23 128.3(6) . . ?
C33B K1 C29 106.2(5) . . ?
C33B K1 C30 124.0(6) . . ?
C33B K1 C34B 24.6(4) . . ?
C33B K1 C35B 43.2(7) . . ?
C33B K1 C36B 51.3(9) . . ?
C33B K1 C37B 44.4(8) . . ?
C34B K1 P2 111.4(4) . . ?
C34B K1 C18 158.8(5) . . ?
C34B K1 C23 136.2(5) . . ?
C34B K1 C35B 24.0(3) . . ?
C34B K1 C36B 42.8(5) . . ?
C35B K1 C18 136.0(4) . . ?
C35B K1 C23 117.2(4) . . ?
C36B K1 P2 125.8(5) . . ?
C36B K1 C18 116.0(5) . . ?
C36B K1 C23 94.4(4) . . ?
C36B K1 C35B 24.0(3) . . ?
C37B K1 P2 101.7(5) . . ?
C37B K1 C18 111.8(5) . . ?
C37B K1 C19 122.0(4) . . ?
C37B K1 C23 87.4(5) . . ?
C37B K1 C29 127.9(5) . . ?
C37B K1 C30 152.8(6) . . ?
C37B K1 C34B 50.1(7) . . ?
C37B K1 C35B 42.6(6) . . ?
C37B K1 C36B 24.6(3) . . ?
C1 P1 Pr1 69.23(18) . . ?
C4 P1 Pr1 70.02(17) . . ?
C4 P1 C1 90.3(2) . . ?
Pr1 P2 K1 89.73(4) . . ?
C9 P2 Pr1 68.7(2) . . ?
C9 P2 K1 134.7(2) . . ?
C12 P2 Pr1 69.1(2) . . ?
C12 P2 K1 119.0(2) . . ?
C12 P2 C9 90.8(3) . . ?
P1 C1 Pr1 75.6(2) . . ?
C2 C1 Pr1 78.7(3) . . ?
C2 C1 P1 111.5(4) . . ?
C2 C1 C5 124.1(5) . . ?
C5 C1 Pr1 116.7(4) . . ?
C5 C1 P1 124.3(4) . . ?
C1 C2 Pr1 73.2(3) . . ?
C1 C2 C6 123.3(5) . . ?
C3 C2 Pr1 76.4(4) . . ?
C3 C2 C1 112.8(6) . . ?
C3 C2 C6 123.4(6) . . ?
C6 C2 Pr1 125.0(4) . . ?
C2 C3 Pr1 75.9(4) . . ?
C2 C3 C7 122.3(6) . . ?
C4 C3 Pr1 74.0(3) . . ?
C4 C3 C2 113.2(6) . . ?
C4 C3 C7 124.3(5) . . ?
C7 C3 Pr1 122.1(4) . . ?
P1 C4 Pr1 74.92(18) . . ?
C3 C4 Pr1 78.3(3) . . ?
C3 C4 P1 112.1(4) . . ?
C3 C4 C8 125.4(5) . . ?
C8 C4 Pr1 117.1(4) . . ?
C8 C4 P1 122.4(5) . . ?
C1 C5 H5A 109.5 . . ?
C1 C5 H5B 109.5 . . ?
C1 C5 H5C 109.5 . . ?
H5A C5 H5B 109.5 . . ?
H5A C5 H5C 109.5 . . ?
H5B C5 H5C 109.5 . . ?
C2 C6 H6A 109.5 . . ?
C2 C6 H6B 109.5 . . ?
C2 C6 H6C 109.5 . . ?
H6A C6 H6B 109.5 . . ?
H6A C6 H6C 109.5 . . ?
H6B C6 H6C 109.5 . . ?
C3 C7 H7A 109.5 . . ?
C3 C7 H7B 109.5 . . ?
C3 C7 H7C 109.5 . . ?
H7A C7 H7B 109.5 . . ?
H7A C7 H7C 109.5 . . ?
H7B C7 H7C 109.5 . . ?
C4 C8 H8A 109.5 . . ?
C4 C8 H8B 109.5 . . ?
C4 C8 H8C 109.5 . . ?
H8A C8 H8B 109.5 . . ?
H8A C8 H8C 109.5 . . ?
H8B C8 H8C 109.5 . . ?
P2 C9 Pr1 76.6(2) . . ?
C10 C9 Pr1 76.5(3) . . ?
C10 C9 P2 111.7(5) . . ?
C10 C9 C13 122.5(6) . . ?
C13 C9 Pr1 119.4(4) . . ?
C13 C9 P2 125.5(4) . . ?
C9 C10 Pr1 75.3(3) . . ?
C9 C10 C11 113.0(6) . . ?
C9 C10 C14 122.3(6) . . ?
C11 C10 Pr1 75.1(4) . . ?
C11 C10 C14 124.4(7) . . ?
C14 C10 Pr1 122.7(4) . . ?
C10 C11 Pr1 76.3(4) . . ?
C10 C11 C15 124.5(7) . . ?
C12 C11 Pr1 76.4(3) . . ?
C12 C11 C10 112.1(6) . . ?
C12 C11 C15 123.1(6) . . ?
C15 C11 Pr1 120.3(4) . . ?
P2 C12 Pr1 76.3(2) . . ?
C11 C12 Pr1 75.4(3) . . ?
C11 C12 P2 112.4(5) . . ?
C11 C12 C16 123.4(6) . . ?
C16 C12 Pr1 120.9(4) . . ?
C16 C12 P2 123.9(4) . . ?
C9 C13 H13A 109.5 . . ?
C9 C13 H13B 109.5 . . ?
C9 C13 H13C 109.5 . . ?
H13A C13 H13B 109.5 . . ?
H13A C13 H13C 109.5 . . ?
H13B C13 H13C 109.5 . . ?
C10 C14 H14A 109.5 . . ?
C10 C14 H14B 109.5 . . ?
C10 C14 H14C 109.5 . . ?
H14A C14 H14B 109.5 . . ?
H14A C14 H14C 109.5 . . ?
H14B C14 H14C 109.5 . . ?
C11 C15 H15A 109.5 . . ?
C11 C15 H15B 109.5 . . ?
C11 C15 H15C 109.5 . . ?
H15A C15 H15B 109.5 . . ?
H15A C15 H15C 109.5 . . ?
H15B C15 H15C 109.5 . . ?
C12 C16 H16A 109.5 . . ?
C12 C16 H16B 109.5 . . ?
C12 C16 H16C 109.5 . . ?
H16A C16 H16B 109.5 . . ?
H16A C16 H16C 109.5 . . ?
H16B C16 H16C 109.5 . . ?
Pr1 C17 H17A 107.9 . . ?
Pr1 C17 H17B 107.9 . . ?
H17A C17 H17B 107.2 . . ?
C18 C17 Pr1 117.5(4) . . ?
C18 C17 H17A 107.9 . . ?
C18 C17 H17B 107.9 . . ?
C17 C18 K1 119.8(4) . . ?
C19 C18 K1 72.8(4) . . ?
C19 C18 C17 122.3(6) . . ?
C19 C18 C23 115.5(6) . . ?
C23 C18 K1 75.0(3) . . ?
C23 C18 C17 122.2(6) . . ?
K1 C19 H19 115.7 . . ?
C18 C19 K1 83.1(4) . . ?
C18 C19 H19 118.6 . . ?
C18 C19 C20 122.7(6) . . ?
C20 C19 K1 72.8(4) . . ?
C20 C19 H19 118.6 . . ?
K1 C20 H20 113.1 . . ?
C19 C20 K1 82.1(4) . . ?
C19 C20 H20 120.0 . . ?
C21 C20 K1 75.2(4) . . ?
C21 C20 C19 120.0(7) . . ?
C21 C20 H20 120.0 . . ?
K1 C21 H21 110.1 . . ?
C20 C21 K1 79.2(5) . . ?
C20 C21 H21 120.5 . . ?
C20 C21 C22 118.9(7) . . ?
C22 C21 K1 80.7(4) . . ?
C22 C21 H21 120.5 . . ?
K1 C22 H22 113.8 . . ?
C21 C22 K1 73.6(4) . . ?
C21 C22 H22 119.8 . . ?
C23 C22 K1 83.2(4) . . ?
C23 C22 C21 120.3(7) . . ?
C23 C22 H22 119.8 . . ?
K1 C23 H23 118.8 . . ?
C18 C23 K1 80.6(4) . . ?
C18 C23 H23 118.8 . . ?
C22 C23 K1 72.5(4) . . ?
C22 C23 C18 122.5(6) . . ?
C22 C23 H23 118.8 . . ?
Pr1 C24 H24A 105.1 . . ?
Pr1 C24 H24B 105.1 . . ?
H24A C24 H24B 105.9 . . ?
C25 C24 Pr1 129.0(4) . . ?
C25 C24 H24A 105.1 . . ?
C25 C24 H24B 105.1 . . ?
C24 C25 K1 113.7(4) . . ?
C26 C25 K1 75.0(3) . . ?
C26 C25 C24 123.1(6) . . ?
C30 C25 K1 78.2(4) . . ?
C30 C25 C24 121.7(6) . . ?
C30 C25 C26 115.2(5) . . ?
K1 C26 H26 114.3 . . ?
C25 C26 K1 78.9(3) . . ?
C25 C26 H26 119.1 . . ?
C27 C26 K1 78.0(4) . . ?
C27 C26 C25 121.8(6) . . ?
C27 C26 H26 119.1 . . ?
K1 C27 H27 116.4 . . ?
C26 C27 K1 76.2(4) . . ?
C26 C27 H27 119.6 . . ?
C28 C27 K1 78.3(4) . . ?
C28 C27 C26 120.7(7) . . ?
C28 C27 H27 119.6 . . ?
K1 C28 H28 115.1 . . ?
C27 C28 K1 76.5(4) . . ?
C27 C28 H28 120.5 . . ?
C27 C28 C29 119.1(6) . . ?
C29 C28 K1 78.6(4) . . ?
C29 C28 H28 120.5 . . ?
K1 C29 H29 117.2 . . ?
C28 C29 K1 76.3(4) . . ?
C28 C29 H29 119.6 . . ?
C30 C29 K1 77.6(4) . . ?
C30 C29 C28 120.8(6) . . ?
C30 C29 H29 119.6 . . ?
K1 C30 H30 118.3 . . ?
C25 C30 K1 76.2(3) . . ?
C25 C30 H30 118.8 . . ?
C29 C30 K1 77.4(4) . . ?
C29 C30 C25 122.3(7) . . ?
C29 C30 H30 118.8 . . ?
H31A C31A H31B 109.5 . . ?
H31A C31A H31C 109.5 . . ?
H31B C31A H31C 109.5 . . ?
C32A C31A H31A 109.5 . . ?
C32A C31A H31B 109.5 . . ?
C32A C31A H31C 109.5 . . ?
C31A C32A K1 111.2(5) . . ?
C33A C32A K1 76.8(6) . . ?
C33A C32A C31A 119.1(10) . . ?
C37A C32A K1 81.4(13) . . ?
C37A C32A C31A 121.3(10) . . ?
C37A C32A C33A 119.6(10) . . ?
K1 C33A H33A 110.2 . . ?
C32A C33A K1 78.7(5) . . ?
C32A C33A H33A 119.9 . . ?
C32A C33A C34A 120.2(12) . . ?
C34A C33A K1 81.5(7) . . ?
C34A C33A H33A 119.9 . . ?
K1 C34A H34A 114.3 . . ?
C33A C34A K1 74.2(6) . . ?
C33A C34A H34A 119.8 . . ?
C35A C34A K1 82.1(7) . . ?
C35A C34A C33A 120.3(12) . . ?
C35A C34A H34A 119.8 . . ?
K1 C35A H35A 119.0 . . ?
C34A C35A K1 74.5(6) . . ?
C34A C35A H35A 120.1 . . ?
C34A C35A C36A 119.8(12) . . ?
C36A C35A K1 77.4(7) . . ?
C36A C35A H35A 120.1 . . ?
K1 C36A H36A 115.3 . . ?
C35A C36A K1 79.3(7) . . ?
C35A C36A H36A 120.0 . . ?
C35A C36A C37A 120.0(11) . . ?
C37A C36A K1 76.0(12) . . ?
C37A C36A H36A 120.0 . . ?
K1 C37A H37A 115.9 . . ?
C32A C37A K1 74.5(12) . . ?
C32A C37A C36A 120.1(12) . . ?
C32A C37A H37A 120.0 . . ?
C36A C37A K1 80.2(12) . . ?
C36A C37A H37A 120.0 . . ?
H31D C31B H31E 109.5 . . ?
H31D C31B H31F 109.5 . . ?
H31E C31B H31F 109.5 . . ?
C32B C31B H31D 109.5 . . ?
C32B C31B H31E 109.5 . . ?
C32B C31B H31F 109.5 . . ?
C31B C32B K1 110.9(13) . . ?
C33B C32B K1 80(3) . . ?
C33B C32B C31B 118(2) . . ?
C37B C32B K1 80.1(14) . . ?
C37B C32B C31B 120(2) . . ?
C37B C32B C33B 122(2) . . ?
K1 C33B H33B 112.1 . . ?
C32B C33B K1 75(3) . . ?
C32B C33B H33B 121.4 . . ?
C32B C33B C34B 117(3) . . ?
C34B C33B K1 82(3) . . ?
C34B C33B H33B 121.4 . . ?
K1 C34B H34B 119.0 . . ?
C33B C34B K1 73(3) . . ?
C33B C34B H34B 119.7 . . ?
C35B C34B K1 79.0(12) . . ?
C35B C34B C33B 121(2) . . ?
C35B C34B H34B 119.7 . . ?
K1 C35B H35B 117.2 . . ?
C34B C35B K1 77.0(12) . . ?
C34B C35B H35B 119.1 . . ?
C34B C35B C36B 122(2) . . ?
C36B C35B K1 77.3(13) . . ?
C36B C35B H35B 119.1 . . ?
K1 C36B H36B 117.9 . . ?
C35B C36B K1 78.7(13) . . ?
C35B C36B H36B 121.2 . . ?
C35B C36B C37B 118(2) . . ?
C37B C36B K1 73.3(16) . . ?
C37B C36B H36B 121.2 . . ?
K1 C37B H37B 113.6 . . ?
C32B C37B K1 74.9(13) . . ?
C32B C37B C36B 120(2) . . ?
C32B C37B H37B 119.9 . . ?
C36B C37B K1 82.1(16) . . ?
C36B C37B H37B 119.9 . . ?

loop_
_geom_bond_atom_site_label_1
_geom_bond_atom_site_label_2
_geom_bond_distance
_geom_bond_site_symmetry_2
_geom_bond_publ_flag
Pr1 P1 2.9672(9) . ?
Pr1 P2 3.0034(11) . ?
Pr1 C1 2.865(6) . ?
Pr1 C2 2.935(5) . ?
Pr1 C3 2.942(5) . ?
Pr1 C4 2.888(5) . ?
Pr1 C9 2.876(6) . ?
Pr1 C10 2.892(5) . ?
Pr1 C11 2.876(6) . ?
Pr1 C12 2.889(6) . ?
Pr1 C17 2.592(6) . ?
Pr1 C24 2.598(5) . ?
K1 P2 3.3118(16) . ?
K1 C18 3.389(6) . ?
K1 C19 3.262(7) . ?
K1 C20 3.147(7) . ?
K1 C21 3.098(8) . ?
K1 C22 3.187(7) . ?
K1 C23 3.318(6) . ?
K1 C25 3.171(6) . ?
K1 C26 3.120(6) . ?
K1 C27 3.143(7) . ?
K1 C28 3.164(7) . ?
K1 C29 3.193(6) . ?
K1 C30 3.196(6) . ?
K1 C32A 3.269(7) . ?
K1 C33A 3.245(11) . ?
K1 C34A 3.335(10) . ?
K1 C35A 3.429(12) . ?
K1 C36A 3.406(10) . ?
K1 C37A 3.35(3) . ?
K1 C32B 3.125(16) . ?
K1 C33B 3.18(7) . ?
K1 C34B 3.29(2) . ?
K1 C35B 3.31(2) . ?
K1 C36B 3.30(2) . ?
K1 C37B 3.19(3) . ?
P1 C1 1.767(6) . ?
P1 C4 1.765(6) . ?
P2 C9 1.762(7) . ?
P2 C12 1.754(6) . ?
C1 C2 1.412(8) . ?
C1 C5 1.502(9) . ?
C2 C3 1.407(7) . ?
C2 C6 1.509(8) . ?
C3 C4 1.395(8) . ?
C3 C7 1.512(8) . ?
C4 C8 1.503(8) . ?
C5 H5A 0.9800 . ?
C5 H5B 0.9800 . ?
C5 H5C 0.9800 . ?
C6 H6A 0.9800 . ?
C6 H6B 0.9800 . ?
C6 H6C 0.9800 . ?
C7 H7A 0.9800 . ?
C7 H7B 0.9800 . ?
C7 H7C 0.9800 . ?
C8 H8A 0.9800 . ?
C8 H8B 0.9800 . ?
C8 H8C 0.9800 . ?
C9 C10 1.402(9) . ?
C9 C13 1.505(9) . ?
C10 C11 1.428(7) . ?
C10 C14 1.510(9) . ?
C11 C12 1.402(9) . ?
C11 C15 1.515(9) . ?
C12 C16 1.512(8) . ?
C13 H13A 0.9800 . ?
C13 H13B 0.9800 . ?
C13 H13C 0.9800 . ?
C14 H14A 0.9800 . ?
C14 H14B 0.9800 . ?
C14 H14C 0.9800 . ?
C15 H15A 0.9800 . ?
C15 H15B 0.9800 . ?
C15 H15C 0.9800 . ?
C16 H16A 0.9800 . ?
C16 H16B 0.9800 . ?
C16 H16C 0.9800 . ?
C17 H17A 0.9900 . ?
C17 H17B 0.9900 . ?
C17 C18 1.467(8) . ?
C18 C19 1.395(10) . ?
C18 C23 1.419(8) . ?
C19 H19 0.9500 . ?
C19 C20 1.396(11) . ?
C20 H20 0.9500 . ?
C20 C21 1.385(11) . ?
C21 H21 0.9500 . ?
C21 C22 1.399(12) . ?
C22 H22 0.9500 . ?
C22 C23 1.374(10) . ?
C23 H23 0.9500 . ?
C24 H24A 0.9900 . ?
C24 H24B 0.9900 . ?
C24 C25 1.456(8) . ?
C25 C26 1.422(10) . ?
C25 C30 1.412(10) . ?
C26 H26 0.9500 . ?
C26 C27 1.396(9) . ?
C27 H27 0.9500 . ?
C27 C28 1.372(11) . ?
C28 H28 0.9500 . ?
C28 C29 1.384(11) . ?
C29 H29 0.9500 . ?
C29 C30 1.382(10) . ?
C30 H30 0.9500 . ?
C31A H31A 0.9800 . ?
C31A H31B 0.9800 . ?
C31A H31C 0.9800 . ?
C31A C32A 1.496(13) . ?
C32A C33A 1.383(13) . ?
C32A C37A 1.380(13) . ?
C33A H33A 0.9500 . ?
C33A C34A 1.389(13) . ?
C34A H34A 0.9500 . ?
C34A C35A 1.373(14) . ?
C35A H35A 0.9500 . ?
C35A C36A 1.383(13) . ?
C36A H36A 0.9500 . ?
C36A C37A 1.395(14) . ?
C37A H37A 0.9500 . ?
C31B H31D 0.9800 . ?
C31B H31E 0.9800 . ?
C31B H31F 0.9800 . ?
C31B C32B 1.50(3) . ?
C32B C33B 1.38(2) . ?
C32B C37B 1.368(18) . ?
C33B H33B 0.9500 . ?
C33B C34B 1.382(19) . ?
C34B H34B 0.9500 . ?
C34B C35B 1.374(18) . ?
C35B H35B 0.9500 . ?
C35B C36B 1.378(18) . ?
C36B H36B 0.9500 . ?
C36B C37B 1.386(18) . ?
C37B H37B 0.9500 . ?

loop_
_geom_torsion_atom_site_label_1
_geom_torsion_atom_site_label_2
_geom_torsion_atom_site_label_3
_geom_torsion_atom_site_label_4
_geom_torsion
_geom_torsion_site_symmetry_1
_geom_torsion_site_symmetry_2
_geom_torsion_site_symmetry_3
_geom_torsion_site_symmetry_4
_geom_torsion_publ_flag
Pr1 P1 C1 C2 -71.4(4) . . . . ?
Pr1 P1 C1 C5 112.8(5) . . . . ?
Pr1 P1 C4 C3 70.4(4) . . . . ?
Pr1 P1 C4 C8 -112.8(5) . . . . ?
Pr1 P2 C9 C10 -69.4(4) . . . . ?
Pr1 P2 C9 C13 116.7(6) . . . . ?
Pr1 P2 C12 C11 67.6(4) . . . . ?
Pr1 P2 C12 C16 -118.3(5) . . . . ?
Pr1 C1 C2 C3 -66.9(5) . . . . ?
Pr1 C1 C2 C6 121.2(5) . . . . ?
Pr1 C2 C3 C4 -65.4(5) . . . . ?
Pr1 C2 C3 C7 119.3(6) . . . . ?
Pr1 C3 C4 P1 -68.3(3) . . . . ?
Pr1 C3 C4 C8 115.1(6) . . . . ?
Pr1 C9 C10 C11 -66.4(5) . . . . ?
Pr1 C9 C10 C14 119.7(5) . . . . ?
Pr1 C10 C11 C12 -68.9(5) . . . . ?
Pr1 C10 C11 C15 117.6(6) . . . . ?
Pr1 C11 C12 P2 -68.1(3) . . . . ?
Pr1 C11 C12 C16 117.7(6) . . . . ?
Pr1 C17 C18 K1 -16.4(6) . . . . ?
Pr1 C17 C18 C19 71.4(7) . . . . ?
Pr1 C17 C18 C23 -106.8(6) . . . . ?
Pr1 C24 C25 K1 -6.6(7) . . . . ?
Pr1 C24 C25 C26 80.4(8) . . . . ?
Pr1 C24 C25 C30 -97.0(7) . . . . ?
K1 P2 C9 Pr1 -66.8(2) . . . . ?
K1 P2 C9 C10 -136.2(3) . . . . ?
K1 P2 C9 C13 49.8(7) . . . . ?
K1 P2 C12 Pr1 77.48(15) . . . . ?
K1 P2 C12 C11 145.1(4) . . . . ?
K1 P2 C12 C16 -40.8(6) . . . . ?
K1 C18 C19 C20 -64.4(6) . . . . ?
K1 C18 C23 C22 62.2(5) . . . . ?
K1 C19 C20 C21 -67.8(7) . . . . ?
K1 C20 C21 C22 -73.0(6) . . . . ?
K1 C21 C22 C23 -71.6(6) . . . . ?
K1 C22 C23 C18 -66.2(5) . . . . ?
K1 C25 C26 C27 -68.3(6) . . . . ?
K1 C25 C30 C29 65.1(6) . . . . ?
K1 C26 C27 C28 -67.2(6) . . . . ?
K1 C27 C28 C29 -68.5(6) . . . . ?
K1 C28 C29 C30 -66.3(6) . . . . ?
K1 C29 C30 C25 -64.5(6) . . . . ?
K1 C32A C33A C34A 73.1(10) . . . . ?
K1 C32A C37A C36A -69(2) . . . . ?
K1 C33A C34A C35A 70.7(10) . . . . ?
K1 C34A C35A C36A 65.2(11) . . . . ?
K1 C35A C36A C37A 66.8(17) . . . . ?
K1 C36A C37A C32A 66(2) . . . . ?
K1 C32B C33B C34B 73(5) . . . . ?
K1 C32B C37B C36B -71(2) . . . . ?
K1 C33B C34B C35B 66(3) . . . . ?
K1 C34B C35B C36B 65.9(19) . . . . ?
K1 C35B C36B C37B 64(2) . . . . ?
K1 C36B C37B C32B 67(2) . . . . ?
P1 C1 C2 Pr1 69.4(3) . . . . ?
P1 C1 C2 C3 2.5(7) . . . . ?
P1 C1 C2 C6 -169.4(5) . . . . ?
P2 C9 C10 Pr1 69.4(3) . . . . ?
P2 C9 C10 C11 3.0(7) . . . . ?
P2 C9 C10 C14 -171.0(4) . . . . ?
C1 P1 C4 Pr1 -67.71(18) . . . . ?
C1 P1 C4 C3 2.7(4) . . . . ?
C1 P1 C4 C8 179.5(5) . . . . ?
C1 C2 C3 Pr1 64.9(5) . . . . ?
C1 C2 C3 C4 -0.5(9) . . . . ?
C1 C2 C3 C7 -175.8(5) . . . . ?
C2 C3 C4 Pr1 66.5(5) . . . . ?
C2 C3 C4 P1 -1.8(7) . . . . ?
C2 C3 C4 C8 -178.5(6) . . . . ?
C4 P1 C1 Pr1 68.44(18) . . . . ?
C4 P1 C1 C2 -2.9(4) . . . . ?
C4 P1 C1 C5 -178.8(6) . . . . ?
C5 C1 C2 Pr1 -114.7(5) . . . . ?
C5 C1 C2 C3 178.4(6) . . . . ?
C5 C1 C2 C6 6.5(9) . . . . ?
C6 C2 C3 Pr1 -123.2(6) . . . . ?
C6 C2 C3 C4 171.4(5) . . . . ?
C6 C2 C3 C7 -3.9(11) . . . . ?
C7 C3 C4 Pr1 -118.3(6) . . . . ?
C7 C3 C4 P1 173.4(5) . . . . ?
C7 C3 C4 C8 -3.3(9) . . . . ?
C9 P2 C12 Pr1 -66.8(2) . . . . ?
C9 P2 C12 C11 0.8(5) . . . . ?
C9 P2 C12 C16 175.0(6) . . . . ?
C9 C10 C11 Pr1 66.6(4) . . . . ?
C9 C10 C11 C12 -2.4(8) . . . . ?
C9 C10 C11 C15 -175.9(5) . . . . ?
C10 C11 C12 Pr1 68.8(5) . . . . ?
C10 C11 C12 P2 0.7(7) . . . . ?
C10 C11 C12 C16 -173.5(5) . . . . ?
C12 P2 C9 Pr1 67.2(2) . . . . ?
C12 P2 C9 C10 -2.2(4) . . . . ?
C12 P2 C9 C13 -176.2(6) . . . . ?
C13 C9 C10 Pr1 -116.4(6) . . . . ?
C13 C9 C10 C11 177.2(6) . . . . ?
C13 C9 C10 C14 3.2(9) . . . . ?
C14 C10 C11 Pr1 -119.7(5) . . . . ?
C14 C10 C11 C12 171.4(5) . . . . ?
C14 C10 C11 C15 -2.1(10) . . . . ?
C15 C11 C12 Pr1 -117.6(6) . . . . ?
C15 C11 C12 P2 174.3(5) . . . . ?
C15 C11 C12 C16 0.1(9) . . . . ?
C17 C18 C19 K1 -114.9(5) . . . . ?
C17 C18 C19 C20 -179.3(6) . . . . ?
C17 C18 C23 K1 116.1(5) . . . . ?
C17 C18 C23 C22 178.3(6) . . . . ?
C18 C19 C20 K1 69.6(6) . . . . ?
C18 C19 C20 C21 1.7(11) . . . . ?
C19 C18 C23 K1 -62.2(5) . . . . ?
C19 C18 C23 C22 0.0(9) . . . . ?
C19 C20 C21 K1 71.5(7) . . . . ?
C19 C20 C21 C22 -1.4(11) . . . . ?
C20 C21 C22 K1 72.1(7) . . . . ?
C20 C21 C22 C23 0.5(11) . . . . ?
C21 C22 C23 K1 66.4(6) . . . . ?
C21 C22 C23 C18 0.2(10) . . . . ?
C23 C18 C19 K1 63.4(5) . . . . ?
C23 C18 C19 C20 -1.0(9) . . . . ?
C24 C25 C26 K1 -108.8(5) . . . . ?
C24 C25 C26 C27 -177.0(6) . . . . ?
C24 C25 C30 K1 110.7(5) . . . . ?
C24 C25 C30 C29 175.8(6) . . . . ?
C25 C26 C27 K1 68.7(6) . . . . ?
C25 C26 C27 C28 1.6(10) . . . . ?
C26 C25 C30 K1 -67.0(5) . . . . ?
C26 C25 C30 C29 -1.9(9) . . . . ?
C26 C27 C28 K1 66.1(6) . . . . ?
C26 C27 C28 C29 -2.5(10) . . . . ?
C27 C28 C29 K1 67.4(6) . . . . ?
C27 C28 C29 C30 1.2(10) . . . . ?
C28 C29 C30 K1 65.6(6) . . . . ?
C28 C29 C30 C25 1.1(10) . . . . ?
C30 C25 C26 K1 68.9(5) . . . . ?
C30 C25 C26 C27 0.6(9) . . . . ?
C31A C32A C33A K1 107.1(7) . . . . ?
C31A C32A C33A C34A -179.8(9) . . . . ?
C31A C32A C37A K1 -109.6(10) . . . . ?
C31A C32A C37A C36A -178.3(16) . . . . ?
C32A C33A C34A K1 -71.5(9) . . . . ?
C32A C33A C34A C35A -0.8(17) . . . . ?
C33A C32A C37A K1 69.5(11) . . . . ?
C33A C32A C37A C36A 1(3) . . . . ?
C33A C34A C35A K1 -66.5(10) . . . . ?
C33A C34A C35A C36A -1.3(18) . . . . ?
C34A C35A C36A K1 -63.7(11) . . . . ?
C34A C35A C36A C37A 3(2) . . . . ?
C35A C36A C37A K1 -68.6(13) . . . . ?
C35A C36A C37A C32A -3(3) . . . . ?
C37A C32A C33A K1 -72.0(16) . . . . ?
C37A C32A C33A C34A 1(2) . . . . ?
C31B C32B C33B K1 108(2) . . . . ?
C31B C32B C33B C34B -179(4) . . . . ?
C31B C32B C37B K1 -108.5(19) . . . . ?
C31B C32B C37B C36B -180(2) . . . . ?
C32B C33B C34B K1 -69(5) . . . . ?
C32B C33B C34B C35B -3(7) . . . . ?
C33B C32B C37B K1 71(4) . . . . ?
C33B C32B C37B C36B 0(5) . . . . ?
C33B C34B C35B K1 -63(4) . . . . ?
C33B C34B C35B C36B 3(5) . . . . ?
C34B C35B C36B K1 -65.7(18) . . . . ?
C34B C35B C36B C37B -2(3) . . . . ?
C35B C36B C37B K1 -67(2) . . . . ?
C35B C36B C37B C32B 0(4) . . . . ?
C37B C32B C33B K1 -71(3) . . . . ?
C37B C32B C33B C34B 2(8) . . . . ?

loop_
_twin_individual_id
_twin_individual_mass_fraction_refined
1 0.62838
2 0.37162
